data_4119053
loop_
_publ_author_name
'Thomas M. Klap\"otke'
'Christian Petermayer'
'Davin G. Piercey'
'J\"org Stierstorfer'

_publ_contact_author_address
;
Department Chemie
Ludwig-Maximilians Universit\"at
Butenandtstra\&se 5-13 (Haus D)
D-81377 M\"unchen
Bundesrepublik Deutschland
;
_publ_contact_author_email tmk@cup.uni-muenchen.de
_publ_contact_author_fax '+49 89 2180 77492'
_publ_contact_author_name 'Thomas M. Klapo\"tke'
_publ_contact_author_phone '+49 89 2180 77491'
_publ_section_title
;
 1,3-Bis(nitroimido)-1,2,3-triazolate Anion, the N-Nitroimide Moiety, and
 the Strategy of Alternating Positive and Negative Charges in the Design
 of Energetic Materials
;
_journal_name_full 'Journal of the American Chemical Society'
_journal_page_first 20827
_journal_page_last 20836
_journal_paper_doi 10.1021/ja310384y
_journal_volume 134
_journal_year 2012
_chemical_formula_sum 'C2 H2 K N7 O4'
_chemical_formula_weight 227.20
_chemical_name_common 'potassium 1,3-di(nitroimide)-1,2,3-triazolate '
_chemical_name_systematic 'potassium 1,3-di(nitroimide)-1,2,3-triazolate '
_space_group_IT_number 29
_symmetry_cell_setting orthorhombic
_symmetry_Int_Tables_number 29
_symmetry_space_group_name_Hall 'P 2c -2ac'
_symmetry_space_group_name_H-M 'P c a 21'
_atom_sites_solution_hydrogens geom
_atom_sites_solution_primary direct
_atom_sites_solution_secondary difmap
_audit_author_name 'Joerg Stierstorfer'
_audit_creation_date
;
'Sat Apr 21 17:03:50 2012'
;
_audit_creation_method
;
CrysAlisPro, Oxford Diffraction Ltd.,
Version 1.171.35.11 (release 16-05-2011 CrysAlis171 .NET)
(compiled May 16 2011,17:55:39)
;
_audit_update_record 08.05.2012
_cell_angle_alpha 90.00
_cell_angle_beta 90.00
_cell_angle_gamma 90.00
_cell_formula_units_Z 8
_cell_length_a 9.7258(4)
_cell_length_b 19.6056(7)
_cell_length_c 8.2346(3)
_cell_measurement_reflns_used 3228
_cell_measurement_temperature 173(2)
_cell_measurement_theta_max 33.5246
_cell_measurement_theta_min 4.3092
_cell_volume 1570.17(10)
_computing_cell_refinement
;
CrysAlisPro, Agilent Technologies,
Version 1.171.35.11 (release 16-05-2011 CrysAlis171 .NET)
(compiled May 16 2011,17:55:39)
;
_computing_data_collection
;
CrysAlisPro, Agilent Technologies,
Version 1.171.35.11 (release 16-05-2011 CrysAlis171 .NET)
(compiled May 16 2011,17:55:39)
;
_computing_data_reduction
;
CrysAlisPro, Agilent Technologies,
Version 1.171.35.11 (release 16-05-2011 CrysAlis171 .NET)
(compiled May 16 2011,17:55:39)
;
_computing_molecular_graphics
;
'ORTEP (M. N. Burnett, C. K. Johnson, ORTEP-III: Oak Ridge Thermal Ellipsoid
;
_computing_publication_material 'PLATON (A. L. Spek, Acta Crystallogr, Sect. A, 1990, 46, C34, 1995 version).'
_computing_structure_refinement 'SHELXL-97 (Sheldrick, 1997)'
_computing_structure_solution SIR-92
_diffrn_ambient_temperature 173
_diffrn_detector_area_resol_mean 15.9809
_diffrn_measured_fraction_theta_full 0.994
_diffrn_measured_fraction_theta_max 0.994
_diffrn_measurement_device 'CCD camera on \k-goniostat'
_diffrn_measurement_device_type 'Xcalibur, Sapphire3'
_diffrn_measurement_method '\w scans'
_diffrn_orient_matrix_UB_11 -0.0108132000
_diffrn_orient_matrix_UB_12 -0.0266770000
_diffrn_orient_matrix_UB_13 -0.0567502000
_diffrn_orient_matrix_UB_21 0.0098079000
_diffrn_orient_matrix_UB_22 -0.0244358000
_diffrn_orient_matrix_UB_23 0.0624729000
_diffrn_orient_matrix_UB_31 -0.0714489000
_diffrn_orient_matrix_UB_32 0.0006865000
_diffrn_orient_matrix_UB_33 0.0171733000
_diffrn_radiation_collimation 0.5
_diffrn_radiation_monochromator graphite
_diffrn_radiation_source 'Enhance (Mo) x-ray Source'
_diffrn_radiation_type 'Mo K\a'
_diffrn_radiation_wavelength 0.71073
_diffrn_reflns_av_R_equivalents 0.0295
_diffrn_reflns_av_sigmaI/netI 0.0355
_diffrn_reflns_limit_h_max 11
_diffrn_reflns_limit_h_min -11
_diffrn_reflns_limit_k_max 17
_diffrn_reflns_limit_k_min -24
_diffrn_reflns_limit_l_max 8
_diffrn_reflns_limit_l_min -10
_diffrn_reflns_number 7722
_diffrn_reflns_theta_full 25.98
_diffrn_reflns_theta_max 25.98
_diffrn_reflns_theta_min 4.32
_diffrn_source_current 40
_diffrn_source_type 'Spellman generator'
_diffrn_source_voltage 50
_exptl_absorpt_coefficient_mu 0.683
_exptl_absorpt_correction_T_max 0.9104
_exptl_absorpt_correction_T_min 0.8110
_exptl_absorpt_correction_type multi-scan
_exptl_absorpt_process_details
;
CrysAlisPro, Agilent Technologies,
Version 1.171.35.11 (release 16-05-2011 CrysAlis171 .NET)
(compiled May 16 2011,17:55:39)
empirical absorption correction using spherical harmonics,
 implemented in SCALE3 ABSPACK scaling algorithm.
;
_exptl_crystal_colour colorless
_exptl_crystal_density_diffrn 1.922
_exptl_crystal_description block
_exptl_crystal_F_000 912
_exptl_crystal_size_max 0.32
_exptl_crystal_size_mid 0.23
_exptl_crystal_size_min 0.14
_refine_diff_density_max 0.346
_refine_diff_density_min -0.204
_refine_diff_density_rms 0.047
_refine_ls_abs_structure_details 'Flack H D (1983), Acta Cryst. A39, 876-881'
_refine_ls_abs_structure_Flack 1.03(3)
_refine_ls_extinction_method none
_refine_ls_goodness_of_fit_ref 1.044
_refine_ls_hydrogen_treatment refall
_refine_ls_matrix_type full
_refine_ls_number_parameters 254
_refine_ls_number_reflns 2970
_refine_ls_number_restraints 1
_refine_ls_restrained_S_all 1.043
_refine_ls_R_factor_all 0.0314
_refine_ls_R_factor_gt 0.0277
_refine_ls_shift/su_max 0.000
_refine_ls_shift/su_mean 0.000
_refine_ls_structure_factor_coef Fsqd
_refine_ls_weighting_details 'calc w=1/[\s^2^(Fo^2^)+(0.0310P)^2^+0.0423P] where P=(Fo^2^+2Fc^2^)/3'
_refine_ls_weighting_scheme calc
_refine_ls_wR_factor_gt 0.0620
_refine_ls_wR_factor_ref 0.0643
_reflns_number_gt 2773
_reflns_number_total 2970
_reflns_threshold_expression >2sigma(I)
_cod_data_source_file ja310384y_si_001_6.cif
_cod_data_source_block hx203
_cod_database_code 4119053

loop_
_symmetry_equiv_pos_as_xyz
'x, y, z'
'-x, -y, z+1/2'
'-x+1/2, y, z+1/2'
'x+1/2, -y, z'

loop_
_atom_site_label
_atom_site_type_symbol
_atom_site_fract_x
_atom_site_fract_y
_atom_site_fract_z
_atom_site_U_iso_or_equiv
_atom_site_adp_type
_atom_site_occupancy
_atom_site_symmetry_multiplicity
_atom_site_calc_flag
_atom_site_refinement_flags
K1 K 0.78948(5) 0.23428(3) 0.65811(7) 0.02552(13) Uani 1 1 d .
K2 K 0.38498(6) 0.25768(3) 0.82233(7) 0.02537(14) Uani 1 1 d .
O4 O 0.52552(19) 0.24367(8) 0.5243(2) 0.0278(4) Uani 1 1 d .
O3 O 0.34397(18) 0.17957(9) 0.4959(2) 0.0286(4) Uani 1 1 d .
O1 O 0.35523(19) -0.07170(9) 0.5059(2) 0.0287(4) Uani 1 1 d .
O2 O 0.4158(2) -0.16800(9) 0.3959(2) 0.0320(5) Uani 1 1 d .
O5 O 0.5131(2) 0.39147(10) 0.8455(3) 0.0404(5) Uani 1 1 d .
O6 O 0.6657(2) 0.31180(9) 0.8857(2) 0.0329(5) Uani 1 1 d .
N1 N 0.4730(2) 0.09698(9) 0.3176(3) 0.0186(4) Uani 1 1 d .
N2 N 0.5204(2) 0.03533(10) 0.3513(2) 0.0222(5) Uani 1 1 d .
N3 N 0.4380(2) -0.00479(10) 0.2667(2) 0.0233(5) Uani 1 1 d .
N4 N 0.4610(3) -0.07554(10) 0.2594(3) 0.0302(5) Uani 1 1 d .
N5 N 0.4075(2) -0.10418(11) 0.3921(3) 0.0216(5) Uani 1 1 d .
N6 N 0.5482(2) 0.15285(10) 0.3758(2) 0.0211(5) Uani 1 1 d .
N7 N 0.4677(2) 0.19149(10) 0.4678(2) 0.0202(4) Uani 1 1 d .
N8 N 0.6463(2) 0.58303(10) 0.8761(3) 0.0233(5) Uani 1 1 d .
N9 N 0.7110(2) 0.52634(11) 0.8376(3) 0.0306(5) Uani 1 1 d .
N10 N 0.6649(2) 0.48241(11) 0.9468(3) 0.0263(5) Uani 1 1 d .
N11 N 0.7237(2) 0.41610(11) 0.9491(3) 0.0326(6) Uani 1 1 d .
N12 N 0.6311(2) 0.37374(11) 0.8917(3) 0.0271(5) Uani 1 1 d .
N13 N 0.6868(2) 0.64304(11) 0.7981(3) 0.0317(5) Uani 1 1 d .
C1 C 0.3418(3) 0.02972(12) 0.1799(3) 0.0252(6) Uani 1 1 d .
H2 H 0.2730 0.0112 0.1110 0.030 Uiso 1 1 calc R
C2 C 0.3653(3) 0.09656(14) 0.2132(3) 0.0247(6) Uani 1 1 d .
H1 H 0.3167 0.1349 0.1720 0.030 Uiso 1 1 calc R
C3 C 0.5604(3) 0.57578(13) 1.0048(3) 0.0305(6) Uani 1 1 d .
H4 H 0.5033 0.6096 1.0528 0.037 Uiso 1 1 calc R
C4 C 0.5742(3) 0.50941(13) 1.0497(3) 0.0296(6) Uani 1 1 d .
H3 H 0.5285 0.4869 1.1365 0.035 Uiso 1 1 calc R
O8 O 0.60333(19) 0.72843(8) 0.6601(3) 0.0314(4) Uani 1 1 d .
O7 O 0.46325(19) 0.64444(9) 0.7188(2) 0.0318(4) Uani 1 1 d .
N14 N 0.5785(2) 0.67114(10) 0.7242(3) 0.0235(5) Uani 1 1 d .

loop_
_atom_site_aniso_label
_atom_site_aniso_U_11
_atom_site_aniso_U_22
_atom_site_aniso_U_33
_atom_site_aniso_U_23
_atom_site_aniso_U_13
_atom_site_aniso_U_12
K1 0.0247(3) 0.0302(3) 0.0218(3) 0.0028(2) 0.0018(2) 0.0060(2)
K2 0.0252(3) 0.0252(3) 0.0257(3) -0.0020(3) -0.0025(2) 0.0052(2)
O4 0.0335(10) 0.0227(9) 0.0272(11) -0.0031(8) -0.0062(8) -0.0070(8)
O3 0.0219(9) 0.0330(10) 0.0307(10) -0.0022(9) 0.0080(8) -0.0036(8)
O1 0.0341(10) 0.0279(10) 0.0241(9) -0.0028(8) 0.0069(8) 0.0049(8)
O2 0.0388(12) 0.0133(9) 0.0439(11) 0.0021(8) 0.0095(9) 0.0056(8)
O5 0.0430(12) 0.0329(10) 0.0452(12) -0.0011(9) -0.0199(10) 0.0031(10)
O6 0.0508(12) 0.0165(9) 0.0315(10) 0.0006(7) 0.0095(9) 0.0040(9)
N1 0.0207(10) 0.0158(9) 0.0192(10) 0.0018(9) -0.0002(8) 0.0000(8)
N2 0.0280(11) 0.0190(10) 0.0198(11) 0.0006(8) 0.0001(9) 0.0003(9)
N3 0.0322(12) 0.0177(10) 0.0200(11) -0.0012(8) 0.0017(9) -0.0002(10)
N4 0.0468(14) 0.0165(10) 0.0273(12) -0.0004(9) 0.0106(11) 0.0032(10)
N5 0.0232(11) 0.0187(11) 0.0229(11) -0.0019(9) 0.0008(9) 0.0025(9)
N6 0.0191(11) 0.0196(10) 0.0245(12) -0.0015(8) -0.0001(9) -0.0014(9)
N7 0.0244(11) 0.0184(10) 0.0179(11) 0.0032(8) -0.0007(9) -0.0019(9)
N8 0.0191(11) 0.0180(11) 0.0326(12) 0.0008(9) -0.0002(9) -0.0025(9)
N9 0.0288(13) 0.0211(11) 0.0419(14) 0.0030(11) 0.0084(11) -0.0007(9)
N10 0.0248(12) 0.0189(11) 0.0354(14) -0.0002(10) 0.0028(10) -0.0022(9)
N11 0.0278(13) 0.0222(11) 0.0479(16) -0.0018(11) 0.0034(11) 0.0010(10)
N12 0.0407(14) 0.0190(11) 0.0216(11) -0.0015(9) 0.0056(10) -0.0014(10)
N13 0.0239(11) 0.0213(11) 0.0498(16) 0.0120(11) -0.0004(11) -0.0032(9)
C1 0.0271(12) 0.0255(13) 0.0231(14) -0.0027(11) -0.0022(11) -0.0021(11)
C2 0.0239(13) 0.0241(14) 0.0260(14) 0.0012(11) -0.0054(10) 0.0020(11)
C3 0.0410(16) 0.0263(14) 0.0242(14) -0.0038(11) 0.0028(13) 0.0033(12)
C4 0.0372(16) 0.0264(14) 0.0251(14) -0.0002(11) 0.0043(12) -0.0018(13)
O8 0.0467(11) 0.0191(9) 0.0283(10) 0.0070(8) 0.0047(10) -0.0029(8)
O7 0.0286(10) 0.0353(10) 0.0315(11) 0.0046(8) -0.0073(8) -0.0051(8)
N14 0.0273(11) 0.0221(11) 0.0210(11) -0.0026(9) 0.0033(9) 0.0004(9)

loop_
_atom_type_symbol
_atom_type_description
_atom_type_scat_dispersion_real
_atom_type_scat_dispersion_imag
_atom_type_scat_source
C C 0.0033 0.0016 'International Tables Vol C Tables 4.2.6.8 and 6.1.1.4'
H H 0.0000 0.0000 'International Tables Vol C Tables 4.2.6.8 and 6.1.1.4'
K K 0.2009 0.2494 'International Tables Vol C Tables 4.2.6.8 and 6.1.1.4'
N N 0.0061 0.0033 'International Tables Vol C Tables 4.2.6.8 and 6.1.1.4'
O O 0.0106 0.0060 'International Tables Vol C Tables 4.2.6.8 and 6.1.1.4'

loop_
_geom_angle_atom_site_label_1
_geom_angle_atom_site_label_2
_geom_angle_atom_site_label_3
_geom_angle
_geom_angle_site_symmetry_1
_geom_angle_site_symmetry_3
O6 K1 O6 109.07(7) . 3_654
O6 K1 O4 80.05(6) . .
O6 K1 O4 77.73(6) 3_654 .
O6 K1 O2 172.81(6) . 4
O6 K1 O2 63.75(6) 3_654 4
O4 K1 O2 97.43(6) . 4
O6 K1 N6 97.16(6) . 3_655
O6 K1 N6 136.94(6) 3_654 3_655
O4 K1 N6 141.80(6) . 3_655
O2 K1 N6 88.98(6) 4 3_655
O6 K1 O7 71.62(6) . 4_565
O6 K1 O7 66.58(5) 3_654 4_565
O4 K1 O7 122.50(5) . 4_565
O2 K1 O7 104.60(6) 4 4_565
N6 K1 O7 91.57(6) 3_655 4_565
O6 K1 O2 60.47(5) . 2_655
O6 K1 O2 148.77(6) 3_654 2_655
O4 K1 O2 71.57(5) . 2_655
O2 K1 O2 125.27(6) 4 2_655
N6 K1 O2 74.06(5) 3_655 2_655
O7 K1 O2 126.94(6) 4_565 2_655
O6 K1 O8 107.41(6) . 4_565
O6 K1 O8 73.79(6) 3_654 4_565
O4 K1 O8 151.45(6) . 4_565
O2 K1 O8 71.68(6) 4 4_565
N6 K1 O8 65.92(6) 3_655 4_565
O7 K1 O8 41.99(5) 4_565 4_565
O2 K1 O8 136.43(6) 2_655 4_565
O6 K1 N14 87.16(6) . 4_565
O6 K1 N14 72.46(5) 3_654 4_565
O4 K1 N14 141.51(5) . 4_565
O2 K1 N14 90.78(5) 4 4_565
N6 K1 N14 75.51(5) 3_655 4_565
O7 K1 N14 20.90(5) 4_565 4_565
O2 K1 N14 131.40(5) 2_655 4_565
O8 K1 N14 21.75(4) 4_565 4_565
O6 K1 K2 45.10(5) . .
O6 K1 K2 110.64(5) 3_654 .
O4 K1 K2 42.10(4) . .
O2 K1 K2 135.37(4) 4 .
N6 K1 K2 112.07(4) 3_655 .
O7 K1 K2 113.21(4) 4_565 .
O2 K1 K2 39.86(3) 2_655 .
O8 K1 K2 152.49(4) 4_565 .
N14 K1 K2 131.56(4) 4_565 .
O6 K1 K1 126.97(5) . 3_654
O6 K1 K1 39.25(4) 3_654 3_654
O4 K1 K1 56.29(4) . 3_654
O2 K1 K1 47.42(4) 4 3_654
N6 K1 K1 135.57(4) 3_655 3_654
O7 K1 K1 105.71(4) 4_565 3_654
O2 K1 K1 120.36(4) 2_655 3_654
O8 K1 K1 100.57(4) 4_565 3_654
N14 K1 K1 107.94(4) 4_565 3_654
K2 K1 K1 98.35(2) . 3_654
O6 K1 K1 40.08(4) . 3_655
O6 K1 K1 146.37(4) 3_654 3_655
O4 K1 K1 102.64(4) . 3_655
O2 K1 K1 146.87(4) 4 3_655
N6 K1 K1 59.16(4) 3_655 3_655
O7 K1 K1 86.48(4) 4_565 3_655
O2 K1 K1 42.02(4) 2_655 3_655
O8 K1 K1 99.98(4) 4_565 3_655
N14 K1 K1 89.67(4) 4_565 3_655
K2 K1 K1 60.660(16) . 3_655
K1 K1 K1 158.87(3) 3_654 3_655
O2 K2 N13 170.62(7) 2_655 4_465
O2 K2 O8 79.05(6) 2_655 2_665
N13 K2 O8 91.81(7) 4_465 2_665
O2 K2 O4 77.47(6) 2_655 .
N13 K2 O4 110.23(7) 4_465 .
O8 K2 O4 148.70(6) 2_665 .
O2 K2 O5 105.45(6) 2_655 .
N13 K2 O5 70.52(6) 4_465 .
O8 K2 O5 80.19(6) 2_665 .
O4 K2 O5 86.41(6) . .
O2 K2 O6 62.09(6) 2_655 .
N13 K2 O6 113.83(6) 4_465 .
O8 K2 O6 75.73(5) 2_665 .
O4 K2 O6 75.10(5) . .
O5 K2 O6 43.46(5) . .
O2 K2 O3 95.27(6) 2_655 3
N13 K2 O3 82.98(6) 4_465 3
O8 K2 O3 67.26(5) 2_665 3
O4 K2 O3 135.27(5) . 3
O5 K2 O3 137.12(6) . 3
O6 K2 O3 139.91(5) . 3
O2 K2 O8 143.37(5) 2_655 4_465
N13 K2 O8 43.70(6) 4_465 4_465
O8 K2 O8 117.51(5) 2_665 4_465
O4 K2 O8 93.58(6) . 4_465
O5 K2 O8 109.38(5) . 4_465
O6 K2 O8 150.04(5) . 4_465
O3 K2 O8 66.21(5) 3 4_465
O2 K2 O3 88.01(5) 2_655 .
N13 K2 O3 101.29(6) 4_465 .
O8 K2 O3 155.49(5) 2_665 .
O4 K2 O3 42.68(5) . .
O5 K2 O3 123.63(6) . .
O6 K2 O3 116.33(5) . .
O3 K2 O3 93.65(4) 3 .
O8 K2 O3 63.44(5) 4_465 .
O2 K2 N7 76.46(6) 2_655 .
N13 K2 N7 112.73(7) 4_465 .
O8 K2 N7 155.45(6) 2_665 .
O4 K2 N7 22.01(4) . .
O5 K2 N7 107.97(6) . .
O6 K2 N7 94.11(5) . .
O3 K2 N7 113.26(5) 3 .
O8 K2 N7 82.35(5) 4_465 .
O3 K2 N7 22.22(4) . .
O2 K2 N12 83.73(6) 2_655 .
N13 K2 N12 91.87(6) 4_465 .
O8 K2 N12 74.66(5) 2_665 .
O4 K2 N12 82.43(5) . .
O5 K2 N12 21.74(5) . .
O6 K2 N12 21.97(5) . .
O3 K2 N12 141.32(5) 3 .
O8 K2 N12 130.80(5) 4_465 .
O3 K2 N12 124.85(5) . .
N7 K2 N12 104.11(5) . .
O2 K2 N14 163.31(6) 2_655 4_465
N13 K2 N14 22.12(6) 4_465 4_465
O8 K2 N14 103.46(6) 2_665 4_465
O4 K2 N14 104.99(6) . 4_465
O5 K2 N14 91.21(5) . 4_465
O6 K2 N14 134.59(5) . 4_465
O3 K2 N14 71.16(5) 3 4_465
O8 K2 N14 21.86(5) 4_465 4_465
O3 K2 N14 83.36(5) . 4_465
N7 K2 N14 99.54(5) . 4_465
N12 K2 N14 112.91(5) . 4_465
N7 O4 K1 120.16(13) . .
N7 O4 K2 100.64(13) . .
K1 O4 K2 96.21(6) . .
N7 O3 K2 121.47(14) . 3_554
N7 O3 K2 86.81(13) . .
K2 O3 K2 104.48(5) 3_554 .
N5 O2 K2 133.96(16) . 2_654
N5 O2 K1 116.97(14) . 4_455
K2 O2 K1 100.75(6) 2_654 4_455
N5 O2 K1 111.25(14) . 2_654
K2 O2 K1 92.75(6) 2_654 2_654
K1 O2 K1 90.56(5) 4_455 2_654
N12 O5 K2 99.29(14) . .
N12 O6 K1 133.54(15) . .
N12 O6 K1 122.95(15) . 3_655
K1 O6 K1 100.67(6) . 3_655
N12 O6 K2 96.04(15) . .
K1 O6 K2 94.97(6) . .
K1 O6 K2 95.25(6) 3_655 .
N2 N1 C2 113.37(19) . .
N2 N1 N6 117.41(18) . .
C2 N1 N6 128.69(19) . .
N3 N2 N1 102.82(19) . .
N2 N3 C1 113.50(19) . .
N2 N3 N4 120.8(2) . .
C1 N3 N4 125.4(2) . .
N5 N4 N3 108.55(19) . .
O1 N5 O2 121.3(2) . .
O1 N5 N4 124.2(2) . .
O2 N5 N4 114.54(19) . .
N7 N6 N1 109.46(18) . .
N7 N6 K1 111.28(13) . 3_654
N1 N6 K1 120.52(14) . 3_654
O3 N7 O4 121.0(2) . .
O3 N7 N6 124.6(2) . .
O4 N7 N6 114.35(18) . .
O3 N7 K2 70.97(12) . .
O4 N7 K2 57.35(12) . .
N6 N7 K2 151.02(14) . .
N9 N8 C3 113.2(2) . .
N9 N8 N13 117.8(2) . .
C3 N8 N13 128.3(2) . .
N8 N9 N10 102.9(2) . .
N9 N10 C4 113.4(2) . .
N9 N10 N11 117.9(2) . .
C4 N10 N11 128.4(2) . .
N12 N11 N10 107.3(2) . .
O5 N12 O6 119.9(2) . .
O5 N12 N11 124.0(2) . .
O6 N12 N11 116.1(2) . .
O5 N12 K2 58.96(13) . .
O6 N12 K2 61.98(13) . .
N11 N12 K2 168.65(16) . .
N14 N13 N8 109.57(18) . .
N14 N13 K2 107.11(14) . 4_565
N8 N13 K2 139.58(16) . 4_565
N3 C1 C2 105.0(2) . .
N3 C1 H2 127.5 . .
C2 C1 H2 127.5 . .
N1 C2 C1 105.3(2) . .
N1 C2 H1 127.3 . .
C1 C2 H1 127.3 . .
N8 C3 C4 104.6(2) . .
N8 C3 H4 127.7 . .
C4 C3 H4 127.7 . .
N10 C4 C3 105.8(2) . .
N10 C4 H3 127.1 . .
C3 C4 H3 127.1 . .
N14 O8 K2 120.64(15) . 2_664
N14 O8 K2 93.86(14) . 4_565
K2 O8 K2 112.90(6) 2_664 4_565
N14 O8 K1 91.35(13) . 4_465
K2 O8 K1 90.67(6) 2_664 4_465
K2 O8 K1 148.44(7) 4_565 4_465
N14 O7 K1 100.57(14) . 4_465
O7 N14 O8 122.2(2) . .
O7 N14 N13 123.8(2) . .
O8 N14 N13 114.0(2) . .
O7 N14 K2 168.27(15) . 4_565
O8 N14 K2 64.28(13) . 4_565
N13 N14 K2 50.77(11) . 4_565
O7 N14 K1 58.52(12) . 4_465
O8 N14 K1 66.90(12) . 4_465
N13 N14 K1 161.24(17) . 4_465
K2 N14 K1 122.62(6) 4_565 4_465

loop_
_geom_bond_atom_site_label_1
_geom_bond_atom_site_label_2
_geom_bond_distance
_geom_bond_site_symmetry_2
K1 O6 2.6964(19) .
K1 O6 2.744(2) 3_654
K1 O4 2.800(2) .
K1 O2 2.804(2) 4
K2 O4 2.823(2) .
K2 O5 2.910(2) .
K2 O6 2.976(2) .
K2 O3 3.0572(19) 3
K2 O8 3.060(2) 4_465
K2 O3 3.1194(19) .
K2 N7 3.295(2) .
K2 N12 3.352(2) .
K2 N14 3.389(2) 4_465
O4 N7 1.256(2) .
O3 N7 1.248(3) .
O3 K2 3.0572(19) 3_554
O1 N5 1.242(3) .
O2 N5 1.254(3) .
O5 N12 1.258(3) .
O6 N12 1.261(3) .
O6 K1 2.744(2) 3_655
N1 N2 1.323(3) .
N1 C2 1.355(3) .
N1 N6 1.402(3) .
N2 N3 1.322(3) .
N3 C1 1.357(3) .
N3 N4 1.406(3) .
N4 N5 1.334(3) .
N6 N7 1.327(3) .
N6 K1 2.873(2) 3_654
N8 N9 1.316(3) .
N8 C3 1.357(4) .
N8 N13 1.397(3) .
N9 N10 1.324(3) .
N10 C4 1.333(3) .
N10 N11 1.420(3) .
N11 N12 1.313(3) .
N13 N14 1.335(3) .
N13 K2 2.747(2) 4_565
C1 C2 1.358(3) .
C1 H2 0.9500 .
C2 H1 0.9500 .
C3 C4 1.359(4) .
C3 H4 0.9500 .
C4 H3 0.9500 .
O8 N14 1.265(3) .
O7 N14 1.238(3) .

loop_
_geom_torsion_atom_site_label_1
_geom_torsion_atom_site_label_2
_geom_torsion_atom_site_label_3
_geom_torsion_atom_site_label_4
_geom_torsion
_geom_torsion_site_symmetry_1
_geom_torsion_site_symmetry_4
O6 K1 O4 N7 -135.11(16) . .
O6 K1 O4 N7 112.70(16) 3_654 .
O2 K1 O4 N7 51.70(16) 4 .
N6 K1 O4 N7 -46.1(2) 3_655 .
O7 K1 O4 N7 164.32(15) 4_565 .
O2 K1 O4 N7 -73.08(16) 2_655 .
O8 K1 O4 N7 116.63(16) 4_565 .
N14 K1 O4 N7 152.42(15) 4_565 .
K2 K1 O4 N7 -106.14(17) . .
K1 K1 O4 N7 76.56(15) 3_654 .
K1 K1 O4 N7 -101.77(16) 3_655 .
O6 K1 O4 K2 -28.97(5) . .
O6 K1 O4 K2 -141.16(6) 3_654 .
O2 K1 O4 K2 157.84(5) 4 .
N6 K1 O4 K2 59.99(10) 3_655 .
O7 K1 O4 K2 -89.54(7) 4_565 .
O2 K1 O4 K2 33.06(5) 2_655 .
O8 K1 O4 K2 -137.23(9) 4_565 .
N14 K1 O4 K2 -101.44(8) 4_565 .
K1 K1 O4 K2 -177.30(6) 3_654 .
K1 K1 O4 K2 4.37(5) 3_655 .
O2 K2 O4 N7 84.81(13) 2_655 .
N13 K2 O4 N7 -100.77(13) 4_465 .
O8 K2 O4 N7 127.08(14) 2_665 .
O5 K2 O4 N7 -168.49(13) . .
O6 K2 O4 N7 148.89(14) . .
O3 K2 O4 N7 0.00(16) 3 .
O8 K2 O4 N7 -59.27(13) 4_465 .
O3 K2 O4 N7 -16.05(11) . .
N12 K2 O4 N7 170.03(13) . .
N14 K2 O4 N7 -78.20(13) 4_465 .
O2 K2 O4 K1 -37.51(5) 2_655 .
N13 K2 O4 K1 136.91(6) 4_465 .
O8 K2 O4 K1 4.77(12) 2_665 .
O5 K2 O4 K1 69.19(6) . .
O6 K2 O4 K1 26.57(5) . .
O3 K2 O4 K1 -122.32(7) 3 .
O8 K2 O4 K1 178.41(5) 4_465 .
O3 K2 O4 K1 -138.37(9) . .
N7 K2 O4 K1 -122.32(14) . .
N12 K2 O4 K1 47.71(5) . .
N14 K2 O4 K1 159.48(5) 4_465 .
O2 K2 O3 N7 -57.70(13) 2_655 .
N13 K2 O3 N7 123.59(13) 4_465 .
O8 K2 O3 N7 -115.38(16) 2_665 .
O4 K2 O3 N7 15.90(11) . .
O5 K2 O3 N7 49.58(14) . .
O6 K2 O3 N7 -0.37(13) . .
O3 K2 O3 N7 -152.86(11) 3 .
O8 K2 O3 N7 146.08(14) 4_465 .
N12 K2 O3 N7 23.25(14) . .
N14 K2 O3 N7 136.60(13) 4_465 .
O2 K2 O3 K2 -179.41(6) 2_655 3_554
N13 K2 O3 K2 1.88(7) 4_465 3_554
O8 K2 O3 K2 122.91(13) 2_665 3_554
O4 K2 O3 K2 -105.81(8) . 3_554
O5 K2 O3 K2 -72.13(7) . 3_554
O6 K2 O3 K2 -122.08(5) . 3_554
O3 K2 O3 K2 85.43(8) 3 3_554
O8 K2 O3 K2 24.36(5) 4_465 3_554
N7 K2 O3 K2 -121.71(14) . 3_554
N12 K2 O3 K2 -98.46(6) . 3_554
N14 K2 O3 K2 14.89(5) 4_465 3_554
O2 K2 O5 N12 -2.58(18) 2_655 .
N13 K2 O5 N12 168.54(18) 4_465 .
O8 K2 O5 N12 73.07(16) 2_665 .
O4 K2 O5 N12 -78.53(17) . .
O6 K2 O5 N12 -6.49(14) . .
O3 K2 O5 N12 113.39(16) 3 .
O8 K2 O5 N12 -171.07(16) 4_465 .
O3 K2 O5 N12 -100.66(16) . .
N7 K2 O5 N12 -83.04(17) . .
N14 K2 O5 N12 176.52(16) 4_465 .
O6 K1 O6 N12 -2.7(2) 3_654 .
O4 K1 O6 N12 -75.9(2) . .
N6 K1 O6 N12 142.6(2) 3_655 .
O7 K1 O6 N12 53.4(2) 4_565 .
O2 K1 O6 N12 -150.3(2) 2_655 .
O8 K1 O6 N12 75.7(2) 4_565 .
N14 K1 O6 N12 67.6(2) 4_565 .
K2 K1 O6 N12 -103.2(2) . .
K1 K1 O6 N12 -42.8(3) 3_654 .
K1 K1 O6 N12 160.5(3) 3_655 .
O6 K1 O6 K1 -163.20(8) 3_654 3_655
O4 K1 O6 K1 123.60(7) . 3_655
N6 K1 O6 K1 -17.85(7) 3_655 3_655
O7 K1 O6 K1 -107.13(7) 4_565 3_655
O2 K1 O6 K1 49.23(6) 2_655 3_655
O8 K1 O6 K1 -84.80(7) 4_565 3_655
N14 K1 O6 K1 -92.86(7) 4_565 3_655
K2 K1 O6 K1 96.31(7) . 3_655
K1 K1 O6 K1 156.73(4) 3_654 3_655
O6 K1 O6 K2 100.49(6) 3_654 .
O4 K1 O6 K2 27.29(5) . .
N6 K1 O6 K2 -114.16(6) 3_655 .
O7 K1 O6 K2 156.56(6) 4_565 .
O2 K1 O6 K2 -47.07(5) 2_655 .
O8 K1 O6 K2 178.89(5) 4_565 .
N14 K1 O6 K2 170.83(5) 4_565 .
K1 K1 O6 K2 60.43(6) 3_654 .
K1 K1 O6 K2 -96.31(7) 3_655 .
O2 K2 O6 N12 -169.31(15) 2_655 .
N13 K2 O6 N12 1.30(16) 4_465 .
O8 K2 O6 N12 -84.31(14) 2_665 .
O4 K2 O6 N12 107.18(14) . .
O5 K2 O6 N12 6.43(13) . .
O3 K2 O6 N12 -107.19(14) 3 .
O8 K2 O6 N12 36.58(19) 4_465 .
O3 K2 O6 N12 118.51(13) . .
N7 K2 O6 N12 118.37(13) . .
N14 K2 O6 N12 10.66(17) 4_465 .
O2 K2 O6 K1 55.90(6) 2_655 .
N13 K2 O6 K1 -133.50(7) 4_465 .
O8 K2 O6 K1 140.90(6) 2_665 .
O4 K2 O6 K1 -27.62(5) . .
O5 K2 O6 K1 -128.37(10) . .
O3 K2 O6 K1 118.01(7) 3 .
O8 K2 O6 K1 -98.22(11) 4_465 .
O3 K2 O6 K1 -16.28(7) . .
N7 K2 O6 K1 -16.42(6) . .
N12 K2 O6 K1 -134.80(15) . .
N14 K2 O6 K1 -124.14(7) 4_465 .
O2 K2 O6 K1 -45.33(6) 2_655 3_655
N13 K2 O6 K1 125.28(7) 4_465 3_655
O8 K2 O6 K1 39.67(5) 2_665 3_655
O4 K2 O6 K1 -128.84(6) . 3_655
O5 K2 O6 K1 130.41(10) . 3_655
O3 K2 O6 K1 16.79(10) 3 3_655
O8 K2 O6 K1 160.56(9) 4_465 3_655
O3 K2 O6 K1 -117.50(6) . 3_655
N7 K2 O6 K1 -117.64(5) . 3_655
N12 K2 O6 K1 123.98(15) . 3_655
N14 K2 O6 K1 134.64(6) 4_465 3_655
C2 N1 N2 N3 -1.0(3) . .
N6 N1 N2 N3 -173.34(19) . .
N1 N2 N3 C1 0.7(3) . .
N1 N2 N3 N4 175.0(2) . .
N2 N3 N4 N5 82.4(3) . .
C1 N3 N4 N5 -104.0(3) . .
K2 O2 N5 O1 -135.79(19) 2_654 .
K1 O2 N5 O1 5.6(3) 4_455 .
K1 O2 N5 O1 107.7(2) 2_654 .
K2 O2 N5 N4 43.0(3) 2_654 .
K1 O2 N5 N4 -175.63(16) 4_455 .
K1 O2 N5 N4 -73.5(2) 2_654 .
N3 N4 N5 O1 -4.5(3) . .
N3 N4 N5 O2 176.74(19) . .
N2 N1 N6 N7 -122.9(2) . .
C2 N1 N6 N7 66.1(3) . .
N2 N1 N6 K1 106.18(19) . 3_654
C2 N1 N6 K1 -64.9(3) . 3_654
K2 O3 N7 O4 75.9(2) 3_554 .
K2 O3 N7 O4 -29.14(19) . .
K2 O3 N7 N6 -102.5(2) 3_554 .
K2 O3 N7 N6 152.4(2) . .
K2 O3 N7 K2 105.04(12) 3_554 .
K1 O4 N7 O3 136.82(17) . .
K2 O4 N7 O3 33.1(2) . .
K1 O4 N7 N6 -44.6(2) . .
K2 O4 N7 N6 -148.26(15) . .
K1 O4 N7 K2 103.68(13) . .
N1 N6 N7 O3 -0.6(3) . .
K1 N6 N7 O3 135.14(18) 3_654 .
N1 N6 N7 O4 -179.10(18) . .
K1 N6 N7 O4 -43.4(2) 3_654 .
N1 N6 N7 K2 114.8(3) . .
K1 N6 N7 K2 -109.5(3) 3_654 .
O2 K2 N7 O3 119.67(13) 2_655 .
N13 K2 N7 O3 -62.34(13) 4_465 .
O8 K2 N7 O3 115.59(16) 2_665 .
O4 K2 N7 O3 -150.3(2) . .
O5 K2 N7 O3 -138.21(12) . .
O6 K2 N7 O3 179.67(12) . .
O3 K2 N7 O3 29.71(12) 3 .
O8 K2 N7 O3 -30.25(12) 4_465 .
N12 K2 N7 O3 -160.49(12) . .
N14 K2 N7 O3 -43.79(13) 4_465 .
O2 K2 N7 O4 -90.04(13) 2_655 .
N13 K2 N7 O4 87.95(14) 4_465 .
O8 K2 N7 O4 -94.11(18) 2_665 .
O5 K2 N7 O4 12.09(14) . .
O6 K2 N7 O4 -30.04(13) . .
O3 K2 N7 O4 180.00(12) 3 .
O8 K2 N7 O4 120.05(13) 4_465 .
O3 K2 N7 O4 150.3(2) . .
N12 K2 N7 O4 -10.19(14) . .
N14 K2 N7 O4 106.50(13) 4_465 .
O2 K2 N7 N6 -8.5(3) 2_655 .
N13 K2 N7 N6 169.5(3) 4_465 .
O8 K2 N7 N6 -12.5(4) 2_665 .
O4 K2 N7 N6 81.6(3) . .
O5 K2 N7 N6 93.7(3) . .
O6 K2 N7 N6 51.5(3) . .
O3 K2 N7 N6 -98.4(3) 3 .
O8 K2 N7 N6 -158.4(3) 4_465 .
O3 K2 N7 N6 -128.1(4) . .
N12 K2 N7 N6 71.4(3) . .
N14 K2 N7 N6 -171.9(3) 4_465 .
C3 N8 N9 N10 -0.6(3) . .
N13 N8 N9 N10 170.9(2) . .
N8 N9 N10 C4 0.5(3) . .
N8 N9 N10 N11 -174.7(2) . .
N9 N10 N11 N12 -107.9(2) . .
C4 N10 N11 N12 77.7(3) . .
K2 O5 N12 O6 12.2(3) . .
K2 O5 N12 N11 -167.0(2) . .
K1 O6 N12 O5 90.9(3) . .
K1 O6 N12 O5 -112.1(2) 3_655 .
K2 O6 N12 O5 -11.8(2) . .
K1 O6 N12 N11 -89.8(3) . .
K1 O6 N12 N11 67.2(3) 3_655 .
K2 O6 N12 N11 167.43(18) . .
K1 O6 N12 K2 102.8(2) . .
K1 O6 N12 K2 -100.27(15) 3_655 .
N10 N11 N12 O5 -0.3(3) . .
N10 N11 N12 O6 -179.6(2) . .
N10 N11 N12 K2 -102.1(8) . .
O2 K2 N12 O5 177.50(17) 2_655 .
N13 K2 N12 O5 -10.81(17) 4_465 .
O8 K2 N12 O5 -102.17(17) 2_665 .
O4 K2 N12 O5 99.36(17) . .
O6 K2 N12 O5 168.0(3) . .
O3 K2 N12 O5 -91.88(18) 3 .
O8 K2 N12 O5 11.16(19) 4_465 .
O3 K2 N12 O5 94.34(17) . .
N7 K2 N12 O5 103.20(17) . .
N14 K2 N12 O5 -3.78(18) 4_465 .
O2 K2 N12 O6 9.49(13) 2_655 .
N13 K2 N12 O6 -178.81(14) 4_465 .
O8 K2 N12 O6 89.82(14) 2_665 .
O4 K2 N12 O6 -68.65(13) . .
O5 K2 N12 O6 -168.0(3) . .
O3 K2 N12 O6 100.11(15) 3 .
O8 K2 N12 O6 -156.85(12) 4_465 .
O3 K2 N12 O6 -73.67(14) . .
N7 K2 N12 O6 -64.81(14) . .
N14 K2 N12 O6 -171.78(13) 4_465 .
O2 K2 N12 N11 -73.8(8) 2_655 .
N13 K2 N12 N11 97.9(8) 4_465 .
O8 K2 N12 N11 6.6(8) 2_665 .
O4 K2 N12 N11 -151.9(8) . .
O5 K2 N12 N11 108.7(9) . .
O6 K2 N12 N11 -83.3(8) . .
O3 K2 N12 N11 16.9(9) 3 .
O8 K2 N12 N11 119.9(8) 4_465 .
O3 K2 N12 N11 -156.9(8) . .
N7 K2 N12 N11 -148.1(8) . .
N14 K2 N12 N11 105.0(8) 4_465 .
N9 N8 N13 N14 123.5(2) . .
C3 N8 N13 N14 -66.5(3) . .
N9 N8 N13 K2 -82.5(3) . 4_565
C3 N8 N13 K2 87.5(3) . 4_565
N2 N3 C1 C2 -0.3(3) . .
N4 N3 C1 C2 -174.2(2) . .
N2 N1 C2 C1 0.8(3) . .
N6 N1 C2 C1 172.2(2) . .
N3 C1 C2 N1 -0.3(3) . .
N9 N8 C3 C4 0.5(3) . .
N13 N8 C3 C4 -169.9(2) . .
N9 N10 C4 C3 -0.2(3) . .
N11 N10 C4 C3 174.4(2) . .
N8 C3 C4 N10 -0.1(3) . .
K1 O7 N14 O8 -21.6(2) 4_465 .
K1 O7 N14 N13 157.9(2) 4_465 .
K1 O7 N14 K2 99.2(7) 4_465 4_565
K2 O8 N14 O7 -71.6(3) 2_664 .
K2 O8 N14 O7 168.83(19) 4_565 .
K1 O8 N14 O7 20.0(2) 4_465 .
K2 O8 N14 N13 108.9(2) 2_664 .
K2 O8 N14 N13 -10.7(2) 4_565 .
K1 O8 N14 N13 -159.55(18) 4_465 .
K2 O8 N14 K2 119.56(14) 2_664 4_565
K1 O8 N14 K2 -148.86(9) 4_465 4_565
K2 O8 N14 K1 -91.58(12) 2_664 4_465
K2 O8 N14 K1 148.86(9) 4_565 4_465
N8 N13 N14 O7 -4.3(3) . .
K2 N13 N14 O7 -167.05(18) 4_565 .
N8 N13 N14 O8 175.2(2) . .
K2 N13 N14 O8 12.5(2) 4_565 .
N8 N13 N14 K2 162.7(3) . 4_565
N8 N13 N14 K1 86.6(5) . 4_465
K2 N13 N14 K1 -76.1(5) 4_565 4_465
